data_1533006
loop_
_publ_author_name
'Kasahi, M.'
'Abe, S.'
'Taniguchi, T.'
'Ozawa, T.'
'Nagata, Y.'
'Samata, H.'

_publ_section_title
;
 Superconductivity of M Rh Ge2 (M = Zr, Hf)
;
_journal_name_full 'Journal of Alloys Compd.'
_journal_page_first 51
_journal_page_last 57
_journal_volume 368
_journal_year 2004
_chemical_formula_sum 'Ge2 Rh Zr'
_chemical_name_systematic 'Zr Rh Ge2'
_space_group_IT_number 55
_symmetry_space_group_name_Hall '-P 2 2ab'
_symmetry_space_group_name_H-M 'P b a m'
_cell_angle_alpha 90
_cell_angle_beta 90
_cell_angle_gamma 90
_cell_formula_units_Z 12
_cell_length_a 9.376
_cell_length_b 10.516
_cell_length_c 8.062
_cell_volume 794.897
_citation_journal_id_ASTM JALCEU
_cod_data_source_file Kasahi_JALCEU_2004_1437.cif
_cod_data_source_block Ge2Rh1Zr1
_cod_original_cell_volume 794.8973
_cod_original_formula_sum 'Ge2 Rh1 Zr1'
_cod_database_code 1533006

loop_
_symmetry_equiv_pos_as_xyz
x,y,z
-x,-y,z
x+1/2,-y+1/2,-z
-x+1/2,y+1/2,-z
-x,-y,-z
x,y,-z
-x-1/2,y-1/2,z
x-1/2,-y-1/2,z

loop_
_atom_site_label
_atom_site_type_symbol
_atom_site_fract_x
_atom_site_fract_y
_atom_site_fract_z
_atom_site_occupancy
_atom_site_U_iso_or_equiv
Zr2 Zr 0.3256 0.0557 0.2388 1 0.0
Rh1 Rh 0 0 0.254 1 0.0
Ge4 Ge 0.1427 0.1022 0.5 1 0.0
Zr1 Zr 0.3356 0.3206 0 1 0.0
Ge3 Ge 0.0538 0.3869 0.5 1 0.0
Ge2 Ge 0.1268 0.106 0 1 0.0
Ge1 Ge 0.0307 0.3806 0 1 0.0
Ge5 Ge 0.3436 0.3143 0.35 1 0.0
Rh2 Rh 0.094 0.2523 0.2513 1 0.0
